data_7041000
loop_
_publ_author_name
'Wang, Jun-Li'
'Liu, Qiang'
'Lv, Xiao-Jin'
'Wang, Rui-Lin'
'Duan, Chun-Ying'
'Liu, Tao'

_publ_section_title
;
 Magnetic fluorescent bifunctional spin-crossover complexes.
;
_journal_issue 46
_journal_name_full 'Dalton transactions (Cambridge, England : 2003)'
_journal_page_first 18552
_journal_page_last 18558
_journal_paper_doi 10.1039/c6dt03714c
_journal_volume 45
_journal_year 2016
_chemical_formula_sum 'C48 H32 Fe N14 Se2'
_chemical_formula_weight 1018.64
_space_group_crystal_system triclinic
_space_group_IT_number 2
_space_group_name_Hall '-P 1'
_space_group_name_H-M_alt 'P -1'
_symmetry_space_group_name_Hall '-P 1'
_symmetry_space_group_name_H-M 'P -1'
_atom_sites_solution_hydrogens geom
_audit_creation_method SHELXL-2014/7
_audit_update_record
;
2016-10-13 deposited with the CCDC.
2016-10-24 downloaded from the CCDC.
;
_cell_angle_alpha 70.170(2)
_cell_angle_beta 78.101(2)
_cell_angle_gamma 83.778(2)
_cell_formula_units_Z 1
_cell_length_a 9.1743(3)
_cell_length_b 9.6666(4)
_cell_length_c 12.7883(5)
_cell_measurement_reflns_used 6593
_cell_measurement_temperature 90(2)
_cell_measurement_theta_max 27.46
_cell_measurement_theta_min 2.24
_cell_volume 1043.04(7)
_computing_cell_refinement 'Bruker SMART'
_computing_data_collection 'Bruker SMART'
_computing_data_reduction 'Bruker SAINT'
_computing_molecular_graphics 'Bruker SHELXTL'
_computing_publication_material 'Bruker SHELXTL'
_computing_structure_refinement 'SHELXL-2014/7 (Sheldrick, 2014)'
_computing_structure_solution 'Bruker SHELXTL'
_diffrn_ambient_temperature 90(2)
_diffrn_measured_fraction_theta_full 0.999
_diffrn_measured_fraction_theta_max 0.997
_diffrn_measurement_device_type 'CCD area detector'
_diffrn_measurement_method 'phi and omega scans'
_diffrn_radiation_type MoK\a
_diffrn_radiation_wavelength 0.71073
_diffrn_reflns_av_R_equivalents 0.0469
_diffrn_reflns_av_unetI/netI 0.0531
_diffrn_reflns_Laue_measured_fraction_full 0.999
_diffrn_reflns_Laue_measured_fraction_max 0.997
_diffrn_reflns_limit_h_max 11
_diffrn_reflns_limit_h_min -11
_diffrn_reflns_limit_k_max 12
_diffrn_reflns_limit_k_min -12
_diffrn_reflns_limit_l_max 16
_diffrn_reflns_limit_l_min -16
_diffrn_reflns_number 14559
_diffrn_reflns_point_group_measured_fraction_full 0.999
_diffrn_reflns_point_group_measured_fraction_max 0.997
_diffrn_reflns_theta_full 25.242
_diffrn_reflns_theta_max 27.510
_diffrn_reflns_theta_min 2.242
_exptl_absorpt_coefficient_mu 2.163
_exptl_absorpt_correction_type none
_exptl_crystal_colour red
_exptl_crystal_density_diffrn 1.622
_exptl_crystal_description block
_exptl_crystal_F_000 512
_exptl_crystal_size_max 0.240
_exptl_crystal_size_mid 0.220
_exptl_crystal_size_min 0.200
_refine_diff_density_max 0.765
_refine_diff_density_min -0.828
_refine_diff_density_rms 0.087
_refine_ls_extinction_method none
_refine_ls_goodness_of_fit_ref 1.050
_refine_ls_hydrogen_treatment constr
_refine_ls_matrix_type full
_refine_ls_number_parameters 295
_refine_ls_number_reflns 4786
_refine_ls_number_restraints 0
_refine_ls_restrained_S_all 1.050
_refine_ls_R_factor_all 0.0603
_refine_ls_R_factor_gt 0.0381
_refine_ls_shift/su_max 0.001
_refine_ls_shift/su_mean 0.000
_refine_ls_structure_factor_coef Fsqd
_refine_ls_weighting_details 'w=1/[\s^2^(Fo^2^)+(0.0145P)^2^+1.3962P] where P=(Fo^2^+2Fc^2^)/3'
_refine_ls_weighting_scheme calc
_refine_ls_wR_factor_gt 0.0698
_refine_ls_wR_factor_ref 0.0761
_reflns_Friedel_coverage 0.000
_reflns_number_gt 3718
_reflns_number_total 4786
_reflns_threshold_expression 'I > 2\s(I)'
_cod_data_source_file c6dt03714c2.cif
_cod_data_source_block 2_90K
_cod_depositor_comments 'Adding full bibliography for 7040998--7041001.cif.'
_cod_database_code 7041000
_shelx_shelxl_version_number 2014/7
_shelx_space_group_comment
;
The symmetry employed for this shelxl refinement is uniquely defined
by the following loop, which should always be used as a source of
symmetry information in preference to the above space-group names.
They are only intended as comments.
;
_shelx_estimated_absorpt_t_min 0.625
_shelx_estimated_absorpt_t_max 0.672

loop_
_space_group_symop_operation_xyz
'x, y, z'
'-x, -y, -z'

loop_
_atom_site_label
_atom_site_type_symbol
_atom_site_fract_x
_atom_site_fract_y
_atom_site_fract_z
_atom_site_U_iso_or_equiv
_atom_site_adp_type
_atom_site_occupancy
_atom_site_site_symmetry_order
_atom_site_calc_flag
_atom_site_refinement_flags_posn
_atom_site_refinement_flags_adp
_atom_site_refinement_flags_occupancy
Fe1 Fe 0.5000 1.0000 0.5000 0.01287(12) Uani 1 2 d S . P
Se1 Se 0.28664(3) 1.41412(3) 0.22687(3) 0.02158(9) Uani 1 1 d . . .
N1 N 0.4248(2) 1.1840(2) 0.40180(19) 0.0159(5) Uani 1 1 d . . .
N2 N 0.2918(2) 0.9565(2) 0.58968(19) 0.0149(5) Uani 1 1 d . . .
N3 N 0.4231(2) 0.9064(2) 0.40884(18) 0.0149(5) Uani 1 1 d . . .
N4 N 0.4702(2) 0.8968(2) 0.30210(19) 0.0168(5) Uani 1 1 d . . .
N5 N 0.2349(2) 0.8346(2) 0.36225(19) 0.0160(5) Uani 1 1 d . . .
N6 N 0.0900(2) 0.7847(2) 0.38176(19) 0.0176(5) Uani 1 1 d . . .
N7 N 0.2454(3) 0.9066(3) 0.1095(2) 0.0271(6) Uani 1 1 d . . .
C1 C 0.3704(3) 1.2743(3) 0.3332(2) 0.0145(5) Uani 1 1 d . . .
C2 C 0.2322(3) 0.9860(3) 0.6853(2) 0.0177(6) Uani 1 1 d . . .
H2 H 0.2887 1.0388 0.7125 0.021 Uiso 1 1 calc R U .
C3 C 0.0913(3) 0.9425(3) 0.7461(2) 0.0206(6) Uani 1 1 d . . .
H3 H 0.0529 0.9660 0.8132 0.025 Uiso 1 1 calc R U .
C4 C 0.0076(3) 0.8650(3) 0.7085(2) 0.0209(6) Uani 1 1 d . . .
H4 H -0.0874 0.8317 0.7505 0.025 Uiso 1 1 calc R U .
C5 C 0.0648(3) 0.8365(3) 0.6080(2) 0.0191(6) Uani 1 1 d . . .
H5 H 0.0093 0.7847 0.5793 0.023 Uiso 1 1 calc R U .
C6 C 0.2050(3) 0.8855(3) 0.5509(2) 0.0152(5) Uani 1 1 d . . .
C7 C 0.2832(3) 0.8702(3) 0.4438(2) 0.0146(5) Uani 1 1 d . . .
C8 C 0.3554(3) 0.8545(3) 0.2743(2) 0.0170(6) Uani 1 1 d . . .
C9 C 0.3631(3) 0.8481(3) 0.1596(2) 0.0193(6) Uani 1 1 d . . .
C10 C 0.4919(3) 0.7918(3) 0.1080(2) 0.0229(6) Uani 1 1 d . . .
H10 H 0.5732 0.7545 0.1466 0.028 Uiso 1 1 calc R U .
C11 C 0.4998(4) 0.7908(3) -0.0011(3) 0.0298(7) Uani 1 1 d . . .
H11 H 0.5861 0.7513 -0.0384 0.036 Uiso 1 1 calc R U .
C12 C 0.3807(4) 0.8480(3) -0.0542(3) 0.0313(7) Uani 1 1 d . . .
H12 H 0.3822 0.8475 -0.1286 0.038 Uiso 1 1 calc R U .
C13 C 0.2581(4) 0.9064(4) 0.0029(3) 0.0349(8) Uani 1 1 d . . .
H13 H 0.1778 0.9491 -0.0357 0.042 Uiso 1 1 calc R U .
C14 C 0.0712(3) 0.7046(3) 0.3252(2) 0.0178(6) Uani 1 1 d . . .
H14 H 0.1505 0.6874 0.2696 0.021 Uiso 1 1 calc R U .
C15 C -0.0734(3) 0.6382(3) 0.3459(2) 0.0176(6) Uani 1 1 d . . .
C16 C -0.1595(3) 0.5979(3) 0.4522(2) 0.0187(6) Uani 1 1 d . . .
H16 H -0.1322 0.6256 0.5099 0.022 Uiso 1 1 calc R U .
C17 C -0.2875(3) 0.5163(3) 0.4769(3) 0.0215(6) Uani 1 1 d . . .
H17 H -0.3466 0.4903 0.5506 0.026 Uiso 1 1 calc R U .
C18 C -0.3268(3) 0.4743(3) 0.3949(3) 0.0214(6) Uani 1 1 d . . .
H18 H -0.4110 0.4157 0.4134 0.026 Uiso 1 1 calc R U .
C19 C -0.2448(3) 0.5163(3) 0.2833(2) 0.0191(6) Uani 1 1 d . . .
C20 C -0.2860(3) 0.4762(3) 0.1971(3) 0.0243(6) Uani 1 1 d . . .
H20 H -0.3671 0.4137 0.2155 0.029 Uiso 1 1 calc R U .
C21 C -0.2120(3) 0.5253(3) 0.0884(3) 0.0289(7) Uani 1 1 d . . .
H21 H -0.2414 0.4972 0.0316 0.035 Uiso 1 1 calc R U .
C22 C -0.0911(3) 0.6184(3) 0.0605(3) 0.0275(7) Uani 1 1 d . . .
H22 H -0.0423 0.6566 -0.0159 0.033 Uiso 1 1 calc R U .
C23 C -0.0440(3) 0.6536(3) 0.1427(2) 0.0224(6) Uani 1 1 d . . .
H23 H 0.0398 0.7130 0.1231 0.027 Uiso 1 1 calc R U .
C24 C -0.1180(3) 0.6033(3) 0.2561(2) 0.0175(6) Uani 1 1 d . . .

loop_
_atom_site_aniso_label
_atom_site_aniso_U_11
_atom_site_aniso_U_22
_atom_site_aniso_U_33
_atom_site_aniso_U_23
_atom_site_aniso_U_13
_atom_site_aniso_U_12
Fe1 0.0128(3) 0.0111(3) 0.0166(3) -0.0047(2) -0.0059(2) -0.0015(2)
Se1 0.02358(16) 0.01845(15) 0.02247(17) -0.00375(12) -0.01005(12) 0.00176(11)
N1 0.0142(11) 0.0165(11) 0.0186(12) -0.0069(10) -0.0030(9) -0.0040(9)
N2 0.0171(11) 0.0104(10) 0.0178(12) -0.0026(9) -0.0084(9) 0.0001(8)
N3 0.0156(11) 0.0132(11) 0.0172(12) -0.0048(9) -0.0051(9) -0.0021(8)
N4 0.0208(11) 0.0151(11) 0.0165(12) -0.0061(10) -0.0048(9) -0.0028(9)
N5 0.0151(11) 0.0152(11) 0.0189(12) -0.0055(10) -0.0045(9) -0.0031(9)
N6 0.0143(11) 0.0174(11) 0.0218(13) -0.0046(10) -0.0060(9) -0.0046(9)
N7 0.0226(13) 0.0389(15) 0.0184(13) -0.0035(12) -0.0062(10) -0.0093(11)
C1 0.0133(12) 0.0154(13) 0.0180(14) -0.0084(11) -0.0026(11) -0.0046(10)
C2 0.0177(13) 0.0162(13) 0.0206(15) -0.0061(11) -0.0073(11) 0.0013(10)
C3 0.0214(14) 0.0224(14) 0.0193(15) -0.0077(12) -0.0076(11) 0.0037(11)
C4 0.0159(13) 0.0229(15) 0.0232(16) -0.0061(12) -0.0042(11) -0.0007(11)
C5 0.0188(13) 0.0155(13) 0.0246(16) -0.0061(12) -0.0075(12) -0.0022(11)
C6 0.0159(13) 0.0122(12) 0.0195(14) -0.0053(11) -0.0076(11) 0.0008(10)
C7 0.0166(13) 0.0097(12) 0.0197(14) -0.0042(11) -0.0084(11) -0.0021(10)
C8 0.0196(13) 0.0136(13) 0.0187(14) -0.0041(11) -0.0073(11) -0.0011(10)
C9 0.0255(15) 0.0170(13) 0.0163(14) -0.0028(11) -0.0057(12) -0.0094(11)
C10 0.0322(16) 0.0172(14) 0.0218(16) -0.0068(12) -0.0101(13) 0.0001(12)
C11 0.0458(19) 0.0204(15) 0.0239(17) -0.0093(13) -0.0036(14) -0.0030(14)
C12 0.046(2) 0.0335(18) 0.0157(16) -0.0041(14) -0.0060(14) -0.0201(15)
C13 0.0277(17) 0.051(2) 0.0225(17) -0.0006(15) -0.0083(13) -0.0162(15)
C14 0.0180(13) 0.0160(13) 0.0185(14) -0.0046(11) -0.0042(11) 0.0014(10)
C15 0.0161(13) 0.0152(13) 0.0226(15) -0.0069(12) -0.0049(11) 0.0003(10)
C16 0.0174(13) 0.0192(14) 0.0221(15) -0.0088(12) -0.0059(11) -0.0005(11)
C17 0.0177(14) 0.0201(14) 0.0235(16) -0.0049(12) -0.0011(11) 0.0005(11)
C18 0.0140(13) 0.0172(14) 0.0330(17) -0.0078(13) -0.0034(12) -0.0033(11)
C19 0.0142(13) 0.0147(13) 0.0305(17) -0.0092(12) -0.0072(11) 0.0031(10)
C20 0.0186(14) 0.0245(15) 0.0343(18) -0.0127(14) -0.0093(13) -0.0001(11)
C21 0.0285(16) 0.0340(17) 0.0350(19) -0.0216(15) -0.0144(14) 0.0042(13)
C22 0.0264(16) 0.0326(17) 0.0236(17) -0.0093(14) -0.0047(13) -0.0006(13)
C23 0.0207(14) 0.0247(15) 0.0232(16) -0.0074(13) -0.0056(12) -0.0048(12)
C24 0.0168(13) 0.0159(13) 0.0209(15) -0.0066(12) -0.0053(11) 0.0010(10)

loop_
_atom_type_symbol
_atom_type_description
_atom_type_scat_dispersion_real
_atom_type_scat_dispersion_imag
_atom_type_scat_source
C C 0.0033 0.0016 'International Tables Vol C Tables 4.2.6.8 and 6.1.1.4'
H H 0.0000 0.0000 'International Tables Vol C Tables 4.2.6.8 and 6.1.1.4'
N N 0.0061 0.0033 'International Tables Vol C Tables 4.2.6.8 and 6.1.1.4'
Fe Fe 0.3463 0.8444 'International Tables Vol C Tables 4.2.6.8 and 6.1.1.4'
Se Se -0.0929 2.2259 'International Tables Vol C Tables 4.2.6.8 and 6.1.1.4'

loop_
_geom_angle_atom_site_label_1
_geom_angle_atom_site_label_2
_geom_angle_atom_site_label_3
_geom_angle
_geom_angle_site_symmetry_1
_geom_angle_site_symmetry_3
N1 Fe1 N1 180.00(10) . 2_676
N1 Fe1 N3 94.54(9) . 2_676
N1 Fe1 N3 85.46(9) 2_676 2_676
N1 Fe1 N3 85.46(9) . .
N1 Fe1 N3 94.54(9) 2_676 .
N3 Fe1 N3 180.00(10) 2_676 .
N1 Fe1 N2 89.93(8) . 2_676
N1 Fe1 N2 90.06(8) 2_676 2_676
N3 Fe1 N2 79.62(9) 2_676 2_676
N3 Fe1 N2 100.38(9) . 2_676
N1 Fe1 N2 90.07(8) . .
N1 Fe1 N2 89.93(8) 2_676 .
N3 Fe1 N2 100.38(9) 2_676 .
N3 Fe1 N2 79.62(9) . .
N2 Fe1 N2 180.00(13) 2_676 .
C1 N1 Fe1 165.6(2) . .
C2 N2 C6 116.9(2) . .
C2 N2 Fe1 126.62(18) . .
C6 N2 Fe1 116.48(18) . .
C7 N3 N4 108.9(2) . .
C7 N3 Fe1 115.19(18) . .
N4 N3 Fe1 134.19(17) . .
C8 N4 N3 106.8(2) . .
C7 N5 C8 105.2(2) . .
C7 N5 N6 120.3(2) . .
C8 N5 N6 134.4(2) . .
C14 N6 N5 116.0(2) . .
C9 N7 C13 115.6(3) . .
N1 C1 Se1 179.9(3) . .
N2 C2 C3 122.7(2) . .
N2 C2 H2 118.6 . .
C3 C2 H2 118.6 . .
C4 C3 C2 119.7(3) . .
C4 C3 H3 120.2 . .
C2 C3 H3 120.2 . .
C3 C4 C5 118.8(3) . .
C3 C4 H4 120.6 . .
C5 C4 H4 120.6 . .
C6 C5 C4 118.3(2) . .
C6 C5 H5 120.8 . .
C4 C5 H5 120.8 . .
N2 C6 C5 123.5(2) . .
N2 C6 C7 109.5(2) . .
C5 C6 C7 126.9(2) . .
N3 C7 N5 109.3(2) . .
N3 C7 C6 118.7(2) . .
N5 C7 C6 131.7(2) . .
N4 C8 N5 109.7(2) . .
N4 C8 C9 120.8(2) . .
N5 C8 C9 129.1(2) . .
N7 C9 C10 124.2(3) . .
N7 C9 C8 116.6(2) . .
C10 C9 C8 119.0(2) . .
C9 C10 C11 118.6(3) . .
C9 C10 H10 120.7 . .
C11 C10 H10 120.7 . .
C12 C11 C10 118.8(3) . .
C12 C11 H11 120.6 . .
C10 C11 H11 120.6 . .
C11 C12 C13 118.6(3) . .
C11 C12 H12 120.7 . .
C13 C12 H12 120.7 . .
N7 C13 C12 124.3(3) . .
N7 C13 H13 117.9 . .
C12 C13 H13 117.9 . .
N6 C14 C15 120.0(2) . .
N6 C14 H14 120.0 . .
C15 C14 H14 120.0 . .
C16 C15 C24 120.0(2) . .
C16 C15 C14 120.3(2) . .
C24 C15 C14 119.4(2) . .
C15 C16 C17 120.9(3) . .
C15 C16 H16 119.5 . .
C17 C16 H16 119.5 . .
C18 C17 C16 120.0(3) . .
C18 C17 H17 120.0 . .
C16 C17 H17 120.0 . .
C17 C18 C19 121.4(3) . .
C17 C18 H18 119.3 . .
C19 C18 H18 119.3 . .
C18 C19 C20 122.0(3) . .
C18 C19 C24 119.1(3) . .
C20 C19 C24 118.9(3) . .
C21 C20 C19 121.4(3) . .
C21 C20 H20 119.3 . .
C19 C20 H20 119.3 . .
C20 C21 C22 119.5(3) . .
C20 C21 H21 120.2 . .
C22 C21 H21 120.2 . .
C23 C22 C21 120.5(3) . .
C23 C22 H22 119.8 . .
C21 C22 H22 119.8 . .
C22 C23 C24 121.0(3) . .
C22 C23 H23 119.5 . .
C24 C23 H23 119.5 . .
C23 C24 C19 118.5(3) . .
C23 C24 C15 123.2(2) . .
C19 C24 C15 118.3(2) . .

loop_
_geom_bond_atom_site_label_1
_geom_bond_atom_site_label_2
_geom_bond_distance
_geom_bond_site_symmetry_2
Fe1 N1 1.947(2) .
Fe1 N1 1.947(2) 2_676
Fe1 N3 1.967(2) 2_676
Fe1 N3 1.967(2) .
Fe1 N2 2.021(2) 2_676
Fe1 N2 2.021(2) .
Se1 C1 1.796(3) .
N1 C1 1.161(3) .
N2 C2 1.342(3) .
N2 C6 1.365(3) .
N3 C7 1.314(3) .
N3 N4 1.376(3) .
N4 C8 1.323(3) .
N5 C7 1.366(3) .
N5 C8 1.382(3) .
N5 N6 1.409(3) .
N6 C14 1.270(3) .
N7 C9 1.343(3) .
N7 C13 1.345(4) .
C2 C3 1.391(4) .
C2 H2 0.9500 .
C3 C4 1.380(4) .
C3 H3 0.9500 .
C4 C5 1.390(4) .
C4 H4 0.9500 .
C5 C6 1.386(4) .
C5 H5 0.9500 .
C6 C7 1.457(4) .
C8 C9 1.476(4) .
C9 C10 1.382(4) .
C10 C11 1.385(4) .
C10 H10 0.9500 .
C11 C12 1.372(4) .
C11 H11 0.9500 .
C12 C13 1.387(5) .
C12 H12 0.9500 .
C13 H13 0.9500 .
C14 C15 1.472(4) .
C14 H14 0.9500 .
C15 C16 1.374(4) .
C15 C24 1.443(4) .
C16 C17 1.407(4) .
C16 H16 0.9500 .
C17 C18 1.367(4) .
C17 H17 0.9500 .
C18 C19 1.414(4) .
C18 H18 0.9500 .
C19 C20 1.415(4) .
C19 C24 1.424(4) .
C20 C21 1.361(4) .
C20 H20 0.9500 .
C21 C22 1.415(4) .
C21 H21 0.9500 .
C22 C23 1.368(4) .
C22 H22 0.9500 .
C23 C24 1.410(4) .
C23 H23 0.9500 .
